data_4115934
loop_
_publ_author_name
'Li Xu'
'Svilen Bobev'
'Jaouad El-Bahraoui'
'Slavi C. Sevov'

_publ_section_title
;
 A Naked Diatomic Molecule of Bismuth, [Bi2]2-, with a Short Bi-Bi Bond:
 Synthesis and Structure
;
_journal_name_full 'Journal of the American Chemical Society'
_journal_page_first 1838
_journal_page_last 1839
_journal_paper_doi 10.1021/ja992422i
_journal_volume 122
_journal_year 2000
_chemical_formula_sum 'C36 H72 Bi2 K2 N4 O12'
_chemical_formula_weight 1249.14
_chemical_name_systematic
;
 (K-crypt)2Bi2
;
_space_group_IT_number 148
_symmetry_cell_setting rhombohedral
_symmetry_space_group_name_Hall '-R 3'
_symmetry_space_group_name_H-M 'R -3 :H'
_atom_sites_solution_hydrogens geom
_atom_sites_solution_primary direct
_atom_sites_solution_secondary difmap
_audit_creation_method SHELXL-97
_cell_angle_alpha 90.00
_cell_angle_beta 90.00
_cell_angle_gamma 120.00
_cell_formula_units_Z 3
_cell_length_a 12.220(1)
_cell_length_b 12.220
_cell_length_c 28.927(3)
_cell_measurement_reflns_used 25
_cell_measurement_temperature 293(2)
_cell_measurement_theta_max 14
_cell_measurement_theta_min 12
_cell_volume 3740.9(5)
_computing_cell_refinement 'CAD4-ARGUS, (Enraf-Nonius, 1994)'
_computing_data_collection 'CAD4-ARGUS, (Enraf-Nonius, 1994)'
_computing_data_reduction 'xcad4 (Harms, 1996)'
_computing_molecular_graphics 'SHELXTL-V5.1 (Siemens, 1994)'
_computing_publication_material 'SHELXTL-V5.1 (Siemens, 1994)'
_computing_structure_refinement 'SHELXL-97 (Sheldrick, 1997)'
_computing_structure_solution 'SHELXS-97 (Sheldrick, 1990)'
_diffrn_ambient_temperature 293(2)
_diffrn_measured_fraction_theta_full 0.975
_diffrn_measured_fraction_theta_max 0.975
_diffrn_measurement_device_type 'Enraf-Nonius CAD4'
_diffrn_measurement_method omega-2theta
_diffrn_radiation_monochromator graphite
_diffrn_radiation_source 'fine-focus sealed tube'
_diffrn_radiation_type MoK\a
_diffrn_radiation_wavelength 0.71073
_diffrn_reflns_av_R_equivalents 0.0235
_diffrn_reflns_av_sigmaI/netI 0.0225
_diffrn_reflns_limit_h_max 0
_diffrn_reflns_limit_h_min -14
_diffrn_reflns_limit_k_max 14
_diffrn_reflns_limit_k_min 0
_diffrn_reflns_limit_l_max 34
_diffrn_reflns_limit_l_min 0
_diffrn_reflns_number 1566
_diffrn_reflns_theta_full 24.97
_diffrn_reflns_theta_max 24.97
_diffrn_reflns_theta_min 2.05
_diffrn_standards_decay_% 0
_diffrn_standards_interval_count 200
_diffrn_standards_interval_time 120
_diffrn_standards_number 3
_exptl_absorpt_coefficient_mu 7.268
_exptl_absorpt_correction_T_max 0.7360
_exptl_absorpt_correction_T_min 0.1699
_exptl_absorpt_correction_type psi-scans
_exptl_crystal_colour red-brown
_exptl_crystal_density_diffrn 1.663
_exptl_crystal_description plate
_exptl_crystal_F_000 1848
_exptl_crystal_size_max 0.60
_exptl_crystal_size_mid 0.48
_exptl_crystal_size_min 0.05
_refine_diff_density_max 0.478
_refine_diff_density_min -0.383
_refine_diff_density_rms 0.091
_refine_ls_extinction_coef 0.00037(7)
_refine_ls_extinction_expression Fc^*^=kFc[1+0.001xFc^2^\l^3^/sin(2\q)]^-1/4^
_refine_ls_extinction_method SHELXL
_refine_ls_goodness_of_fit_ref 1.077
_refine_ls_hydrogen_treatment mixed
_refine_ls_matrix_type full
_refine_ls_number_parameters 134
_refine_ls_number_reflns 1437
_refine_ls_number_restraints 0
_refine_ls_restrained_S_all 1.077
_refine_ls_R_factor_all 0.0341
_refine_ls_R_factor_gt 0.0283
_refine_ls_shift/su_max 0.000
_refine_ls_shift/su_mean 0.000
_refine_ls_structure_factor_coef Fsqd
_refine_ls_weighting_details 'calc w=1/[\s^2^(Fo^2^)+(0.0466P)^2^+0.0000P] where P=(Fo^2^+2Fc^2^)/3'
_refine_ls_weighting_scheme calc
_refine_ls_wR_factor_gt 0.0682
_refine_ls_wR_factor_ref 0.0712
_reflns_number_gt 1298
_reflns_number_total 1437
_reflns_threshold_expression >2sigma(I)
_cod_data_source_file ja992422i.cif
_cod_data_source_block KcrBi2
_cod_original_sg_symbol_H-M 'R -3'
_cod_database_code 4115934

loop_
_symmetry_equiv_pos_as_xyz
'x, y, z'
'-y, x-y, z'
'-x+y, -x, z'
'x+2/3, y+1/3, z+1/3'
'-y+2/3, x-y+1/3, z+1/3'
'-x+y+2/3, -x+1/3, z+1/3'
'x+1/3, y+2/3, z+2/3'
'-y+1/3, x-y+2/3, z+2/3'
'-x+y+1/3, -x+2/3, z+2/3'
'-x, -y, -z'
'y, -x+y, -z'
'x-y, x, -z'
'-x+2/3, -y+1/3, -z+1/3'
'y+2/3, -x+y+1/3, -z+1/3'
'x-y+2/3, x+1/3, -z+1/3'
'-x+1/3, -y+2/3, -z+2/3'
'y+1/3, -x+y+2/3, -z+2/3'
'x-y+1/3, x+2/3, -z+2/3'

loop_
_atom_site_label
_atom_site_type_symbol
_atom_site_fract_x
_atom_site_fract_y
_atom_site_fract_z
_atom_site_U_iso_or_equiv
_atom_site_adp_type
_atom_site_occupancy
_atom_site_symmetry_multiplicity
_atom_site_calc_flag
_atom_site_refinement_flags
Bi Bi 0.0000 0.0000 0.049046(10) 0.06224(16) Uani 1 3 d S
K K 0.0000 0.0000 0.69555(6) 0.0553(4) Uani 1 3 d S
N1 N 0.0000 0.0000 0.7978(3) 0.082(2) Uani 1 3 d S
N2 N 0.0000 0.0000 0.5915(3) 0.0619(15) Uani 1 3 d S
O1 O -0.0134(3) 0.1979(3) 0.74403(14) 0.0757(9) Uani 1 1 d .
O2 O 0.1693(3) -0.0473(3) 0.64803(13) 0.0685(9) Uani 1 1 d .
C1 C -0.0491(10) 0.0808(9) 0.8140(3) 0.110(3) Uani 1 1 d .
H1A H -0.048(6) 0.094(6) 0.839(2) 0.086(19) Uiso 1 1 d .
H1B H -0.163(8) 0.034(7) 0.809(3) 0.14(3) Uiso 1 1 d .
C2 C 0.0138(10) 0.2090(8) 0.7923(3) 0.110(2) Uani 1 1 d .
H2A H -0.023(6) 0.254(7) 0.808(2) 0.11(2) Uiso 1 1 d .
H2B H 0.096(6) 0.241(6) 0.799(2) 0.09(2) Uiso 1 1 d .
C3 C 0.0619(5) 0.3140(5) 0.7212(3) 0.0815(17) Uani 1 1 d .
H3A H 0.143(5) 0.334(5) 0.7262(17) 0.065(13) Uiso 1 1 d .
H3B H 0.057(5) 0.385(6) 0.739(2) 0.090(17) Uiso 1 1 d .
C4 C -0.3053(5) -0.2817(5) 0.6722(2) 0.0770(15) Uani 1 1 d .
H4A H -0.275(5) -0.345(5) 0.6656(19) 0.081(16) Uiso 1 1 d .
H4B H -0.379(5) -0.304(5) 0.6572(17) 0.066(14) Uiso 1 1 d .
C5 C 0.1885(5) -0.0282(6) 0.5999(2) 0.0754(14) Uani 1 1 d .
H5A H 0.217(5) -0.082(5) 0.5857(19) 0.083(16) Uiso 1 1 d .
H5B H 0.246(5) 0.057(5) 0.5917(18) 0.078(16) Uiso 1 1 d .
C6 C 0.0634(6) -0.0683(6) 0.5764(2) 0.0774(14) Uani 1 1 d .
H6A H 0.080(6) -0.056(6) 0.545(3) 0.11(2) Uiso 1 1 d .
H6B H 0.005(5) -0.162(6) 0.578(2) 0.083(16) Uiso 1 1 d .

loop_
_atom_site_aniso_label
_atom_site_aniso_U_11
_atom_site_aniso_U_22
_atom_site_aniso_U_33
_atom_site_aniso_U_23
_atom_site_aniso_U_13
_atom_site_aniso_U_12
Bi 0.06339(18) 0.06339(18) 0.0600(2) 0.000 0.000 0.03169(9)
K 0.0544(5) 0.0544(5) 0.0573(10) 0.000 0.000 0.0272(3)
N1 0.094(3) 0.094(3) 0.060(5) 0.000 0.000 0.0468(17)
N2 0.063(2) 0.063(2) 0.059(4) 0.000 0.000 0.0316(11)
O1 0.081(2) 0.0591(19) 0.078(3) -0.0086(16) -0.0011(18) 0.0275(17)
O2 0.0584(17) 0.079(2) 0.074(2) -0.0045(16) 0.0030(15) 0.0396(16)
C1 0.174(8) 0.127(6) 0.053(4) -0.007(4) 0.013(4) 0.093(6)
C2 0.147(7) 0.118(6) 0.082(5) -0.039(4) -0.027(5) 0.080(6)
C3 0.065(3) 0.054(3) 0.116(5) -0.014(3) 0.005(3) 0.023(2)
C4 0.046(2) 0.057(3) 0.114(5) 0.002(3) -0.012(3) 0.016(2)
C5 0.073(3) 0.081(4) 0.080(4) -0.003(3) 0.015(3) 0.044(3)
C6 0.090(4) 0.086(4) 0.062(3) -0.009(3) 0.008(3) 0.048(3)

loop_
_atom_type_symbol
_atom_type_description
_atom_type_scat_dispersion_real
_atom_type_scat_dispersion_imag
_atom_type_scat_source
C C 0.0033 0.0016 'International Tables Vol C Tables 4.2.6.8 and 6.1.1.4'
H H 0.0000 0.0000 'International Tables Vol C Tables 4.2.6.8 and 6.1.1.4'
N N 0.0061 0.0033 'International Tables Vol C Tables 4.2.6.8 and 6.1.1.4'
O O 0.0106 0.0060 'International Tables Vol C Tables 4.2.6.8 and 6.1.1.4'
K K 0.2009 0.2494 'International Tables Vol C Tables 4.2.6.8 and 6.1.1.4'
Bi Bi -4.1077 10.2566 'International Tables Vol C Tables 4.2.6.8 and 6.1.1.4'

loop_
_geom_angle_atom_site_label_1
_geom_angle_atom_site_label_2
_geom_angle_atom_site_label_3
_geom_angle
_geom_angle_site_symmetry_1
_geom_angle_site_symmetry_3
O2 K O2 97.57(11) . 3
O2 K O2 97.57(11) . 2
O2 K O2 97.57(11) 3 2
O2 K O1 115.80(11) . 2
O2 K O1 60.71(11) 3 2
O2 K O1 141.27(10) 2 2
O2 K O1 60.71(11) . 3
O2 K O1 141.27(10) 3 3
O2 K O1 115.80(11) 2 3
O1 K O1 98.16(11) 2 3
O2 K O1 141.27(11) . .
O2 K O1 115.80(11) 3 .
O2 K O1 60.71(11) 2 .
O1 K O1 98.16(11) 2 .
O1 K O1 98.16(11) 3 .
O2 K N1 119.70(8) . .
O2 K N1 119.70(8) 3 .
O2 K N1 119.70(8) 2 .
O1 K N1 60.76(9) 2 .
O1 K N1 60.76(9) 3 .
O1 K N1 60.75(9) . .
O2 K N2 60.30(8) . .
O2 K N2 60.30(8) 3 .
O2 K N2 60.30(8) 2 .
O1 K N2 119.24(9) 2 .
O1 K N2 119.24(9) 3 .
O1 K N2 119.25(9) . .
N1 K N2 180.000(2) . .
C1 N1 C1 110.3(4) 2 3
C1 N1 C1 110.3(4) 2 .
C1 N1 C1 110.3(4) 3 .
C1 N1 K 108.7(4) 2 .
C1 N1 K 108.7(4) 3 .
C1 N1 K 108.7(4) . .
C6 N2 C6 111.4(3) . 3
C6 N2 C6 111.4(3) . 2
C6 N2 C6 111.4(3) 3 2
C6 N2 K 107.4(4) . .
C6 N2 K 107.4(4) 3 .
C6 N2 K 107.4(4) 2 .
C3 O1 C2 111.0(5) . .
C3 O1 K 109.6(3) . .
C2 O1 K 116.7(4) . .
C5 O2 C4 112.5(4) . 2
C5 O2 K 122.3(3) . .
C4 O2 K 117.1(3) 2 .
N1 C1 C2 113.7(7) . .
N1 C1 H1A 119(5) . .
C2 C1 H1A 104(5) . .
N1 C1 H1B 113(4) . .
C2 C1 H1B 108(4) . .
H1A C1 H1B 96(6) . .
O1 C2 C1 109.8(6) . .
O1 C2 H2A 111(4) . .
C1 C2 H2A 105(4) . .
O1 C2 H2B 115(4) . .
C1 C2 H2B 103(4) . .
H2A C2 H2B 112(6) . .
O1 C3 C4 110.6(4) . 3
O1 C3 H3A 106(3) . .
C4 C3 H3A 116(3) 3 .
O1 C3 H3B 109(3) . .
C4 C3 H3B 113(3) 3 .
H3A C3 H3B 102(4) . .
O2 C4 C3 110.2(4) 3 2
O2 C4 H4A 104(3) 3 .
C3 C4 H4A 117(3) 2 .
O2 C4 H4B 103(3) 3 .
C3 C4 H4B 110(3) 2 .
H4A C4 H4B 111(4) . .
O2 C5 C6 109.4(4) . .
O2 C5 H5A 113(3) . .
C6 C5 H5A 104(3) . .
O2 C5 H5B 113(3) . .
C6 C5 H5B 108(3) . .
H5A C5 H5B 109(5) . .
N2 C6 C5 114.7(5) . .
N2 C6 H6A 110(5) . .
C5 C6 H6A 106(4) . .
N2 C6 H6B 111(3) . .
C5 C6 H6B 112(3) . .
H6A C6 H6B 102(5) . .

loop_
_geom_bond_atom_site_label_1
_geom_bond_atom_site_label_2
_geom_bond_distance
_geom_bond_site_symmetry_2
Bi Bi 2.8377(7) 10
K O2 2.774(3) .
K O2 2.774(3) 3
K O2 2.774(3) 2
K O1 2.870(4) 2
K O1 2.870(4) 3
K O1 2.870(4) .
K N1 2.958(8) .
K N2 3.010(7) .
N1 C1 1.465(8) 2
N1 C1 1.465(8) 3
N1 C1 1.466(8) .
N2 C6 1.462(6) .
N2 C6 1.462(6) 3
N2 C6 1.462(6) 2
O1 C3 1.410(7) .
O1 C2 1.426(8) .
O2 C5 1.412(7) .
O2 C4 1.436(6) 2
C1 C2 1.495(12) .
C1 H1A 0.75(7) .
C1 H1B 1.22(8) .
C2 H2A 0.98(7) .
C2 H2B 0.90(6) .
C3 C4 1.482(10) 3
C3 H3A 0.90(5) .
C3 H3B 1.03(6) .
C4 O2 1.436(6) 3
C4 C3 1.482(10) 2
C4 H4A 1.03(5) .
C4 H4B 0.91(5) .
C5 C6 1.513(8) .
C5 H5A 0.98(6) .
C5 H5B 0.95(6) .
C6 H6A 0.92(7) .
C6 H6B 1.01(6) .
